data_4512769
loop_
_publ_author_name
'Bosch, Eric'
'Bowling, Nathan P.'
'Darko, Jeffery'

_publ_section_title
;
 The Power of Nonconventional Phenyl C--H&#x00B7;&#x00B7;&#x00B7;N
 Hydrogen Bonds: Supportive Crystal-Packing Force and Dominant
 Supramolecular Engineering Force
;
_journal_issue 4
_journal_name_full 'Crystal Growth &amp; Design'
_journal_page_first 1634
_journal_paper_doi 10.1021/cg5014076
_journal_volume 15
_journal_year 2015
_chemical_formula_moiety 'C12 H2 F8, C10 H8 N2'
_chemical_formula_sum 'C22 H10 F8 N2'
_chemical_formula_weight 454.32
_chemical_name_systematic
;
Cocrystal between 4H,4'H-octafluorobiphenyl and 4,4'-bipyridine
;
_space_group_crystal_system monoclinic
_space_group_IT_number 15
_space_group_name_Hall '-C 2yc'
_space_group_name_H-M_alt 'C 1 2/c 1'
_symmetry_space_group_name_Hall '-C 2yc'
_symmetry_space_group_name_H-M 'C 1 2/c 1'
_atom_sites_solution_hydrogens geom
_audit_creation_method SHELXL-2013
_cell_angle_alpha 90
_cell_angle_beta 121.774(2)
_cell_angle_gamma 90
_cell_formula_units_Z 4
_cell_length_a 13.8283(19)
_cell_length_b 20.692(4)
_cell_length_c 7.4577(10)
_cell_measurement_reflns_used 3284
_cell_measurement_temperature 100(2)
_cell_measurement_theta_max 27.10
_cell_measurement_theta_min 2.90
_cell_volume 1814.1(5)
_computing_cell_refinement 'Bruker SAINT'
_computing_data_collection 'Bruker APEX2'
_computing_data_reduction 'Bruker SAINT'
_computing_molecular_graphics 'XSeed (Barbour, 2003)'
_computing_publication_material 'XSeed (Barbour, 2003)'
_computing_structure_refinement 'SHELXL-2013 (Sheldrick, 2013)'
_computing_structure_solution 'SHELXS-2013 (Sheldrick, 2013)'
_diffrn_ambient_temperature 100(2)
_diffrn_detector_area_resol_mean 8.3660
_diffrn_measured_fraction_theta_full 0.996
_diffrn_measured_fraction_theta_max 0.994
_diffrn_measurement_device_type 'Bruker APEX-I CCD'
_diffrn_measurement_method 'phi and omega scans'
_diffrn_radiation_monochromator graphite
_diffrn_radiation_source 'fine-focus sealed tube'
_diffrn_radiation_type MoK\a
_diffrn_radiation_wavelength 0.71073
_diffrn_reflns_av_R_equivalents 0.0431
_diffrn_reflns_av_unetI/netI 0.0299
_diffrn_reflns_Laue_measured_fraction_full 0.996
_diffrn_reflns_Laue_measured_fraction_max 0.994
_diffrn_reflns_limit_h_max 17
_diffrn_reflns_limit_h_min -17
_diffrn_reflns_limit_k_max 26
_diffrn_reflns_limit_k_min -26
_diffrn_reflns_limit_l_max 9
_diffrn_reflns_limit_l_min -9
_diffrn_reflns_number 11239
_diffrn_reflns_point_group_measured_fraction_full 0.996
_diffrn_reflns_point_group_measured_fraction_max 0.994
_diffrn_reflns_theta_full 25.000
_diffrn_reflns_theta_max 27.131
_diffrn_reflns_theta_min 1.968
_exptl_absorpt_coefficient_mu 0.157
_exptl_absorpt_correction_T_max 0.7456
_exptl_absorpt_correction_T_min 0.5460
_exptl_absorpt_correction_type multi-scan
_exptl_absorpt_process_details 'SADABS V2008/1 (Bruker AXS)'
_exptl_crystal_colour colourless
_exptl_crystal_density_diffrn 1.663
_exptl_crystal_description cut
_exptl_crystal_F_000 912
_exptl_crystal_size_max 0.200
_exptl_crystal_size_mid 0.180
_exptl_crystal_size_min 0.100
_refine_diff_density_max 0.265
_refine_diff_density_min -0.360
_refine_diff_density_rms 0.045
_refine_ls_extinction_method none
_refine_ls_goodness_of_fit_ref 1.058
_refine_ls_hydrogen_treatment constr
_refine_ls_matrix_type full
_refine_ls_number_parameters 149
_refine_ls_number_reflns 1993
_refine_ls_number_restraints 0
_refine_ls_restrained_S_all 1.058
_refine_ls_R_factor_all 0.0676
_refine_ls_R_factor_gt 0.0475
_refine_ls_shift/su_max 0.000
_refine_ls_shift/su_mean 0.000
_refine_ls_structure_factor_coef Fsqd
_refine_ls_weighting_details
;
 w=1/[\s^2^(Fo^2^)+(0.0659P)^2^+1.2579P]
 where P=(Fo^2^+2Fc^2^)/3
;
_refine_ls_weighting_scheme calc
_refine_ls_wR_factor_gt 0.1320
_refine_ls_wR_factor_ref 0.1437
_reflns_Friedel_coverage 0.000
_reflns_number_gt 1395
_reflns_number_total 1993
_reflns_threshold_expression 'I > 2\s(I)'
_cod_data_source_file cg5014076_si_004.cif
_cod_data_source_block eb394n
_cod_depositor_comments 'Adding full bibliography for 4512766--4512773.cif.'
_cod_database_code 4512769
_shelx_space_group_comment
;
The symmetry employed for this shelxl refinement is uniquely defined
by the following loop, which should always be used as a source of
symmetry information in preference to the above space-group names.
They are only intended as comments.
;
_shelx_estimated_absorpt_t_min 0.969
_shelx_estimated_absorpt_t_max 0.985
_shelxl_version_number 2013-2

loop_
_space_group_symop_operation_xyz
'x, y, z'
'-x, y, -z+1/2'
'x+1/2, y+1/2, z'
'-x+1/2, y+1/2, -z+1/2'
'-x, -y, -z'
'x, -y, z-1/2'
'-x+1/2, -y+1/2, -z'
'x+1/2, -y+1/2, z-1/2'

loop_
_atom_site_label
_atom_site_type_symbol
_atom_site_fract_x
_atom_site_fract_y
_atom_site_fract_z
_atom_site_U_iso_or_equiv
_atom_site_adp_type
_atom_site_occupancy
_atom_site_site_symmetry_order
_atom_site_calc_flag
_atom_site_refinement_flags_posn
_atom_site_refinement_flags_adp
_atom_site_refinement_flags_occupancy
F1 F 0.17884(13) 0.29691(5) 0.2807(2) 0.0628(5) Uani 1 1 d . . .
N1 N 0.0000 0.79925(10) 0.2500 0.0558(8) Uani 1 2 d S T P
C1 C 0.0895(2) 0.76546(9) 0.2818(4) 0.0509(6) Uani 1 1 d . . .
H1 H 0.1543 0.7886 0.3043 0.061 Uiso 1 1 calc R U .
F2 F 0.17724(11) 0.16765(5) 0.27448(19) 0.0476(4) Uani 1 1 d . . .
N2 N 0.0000 0.45624(12) 0.2500 0.0669(10) Uani 1 2 d S T P
C2 C 0.0942(2) 0.69830(9) 0.2842(3) 0.0432(6) Uani 1 1 d . . .
H2 H 0.1606 0.6765 0.3089 0.052 Uiso 1 1 calc R U .
F3 F 0.17289(12) 0.08857(6) 0.5792(2) 0.0528(4) Uani 1 1 d . . .
C3 C 0.0000 0.66370(11) 0.2500 0.0394(7) Uani 1 2 d S T P
F4 F 0.17380(14) -0.04063(6) 0.5771(3) 0.0700(5) Uani 1 1 d . . .
C4 C 0.0000 0.59155(11) 0.2500 0.0425(8) Uani 1 2 d S T P
C5 C 0.0926(2) 0.55733(9) 0.4040(4) 0.0492(6) Uani 1 1 d . . .
H5 H 0.1579 0.5791 0.5122 0.059 Uiso 1 1 calc R U .
C6 C 0.0877(3) 0.48988(10) 0.3964(5) 0.0603(8) Uani 1 1 d . . .
H6 H 0.1515 0.4666 0.5031 0.072 Uiso 1 1 calc R U .
C7 C 0.0000 0.30002(12) 0.2500 0.0565(10) Uani 1 2 d S T P
H7 H 0.0000 0.3459 0.2500 0.068 Uiso 1 2 calc R U P
C8 C 0.0888(2) 0.26572(8) 0.2652(4) 0.0501(7) Uani 1 1 d . . .
C9 C 0.0891(2) 0.19895(8) 0.2637(3) 0.0424(6) Uani 1 1 d . . .
C10 C 0.0000 0.16421(11) 0.2500 0.0394(7) Uani 1 2 d S T P
C11 C 0.0000 0.09221(11) 0.2500 0.0415(8) Uani 1 2 d S T P
C12 C 0.0873(2) 0.05743(9) 0.4134(4) 0.0469(6) Uani 1 1 d . . .
C13 C 0.0870(2) -0.00955(9) 0.4119(4) 0.0550(7) Uani 1 1 d . . .
C14 C 0.0000 -0.04369(12) 0.2500 0.0593(11) Uani 1 2 d S T P
H14 H 0.0000 -0.0896 0.2500 0.071 Uiso 1 2 calc R U P

loop_
_atom_site_aniso_label
_atom_site_aniso_U_11
_atom_site_aniso_U_22
_atom_site_aniso_U_33
_atom_site_aniso_U_23
_atom_site_aniso_U_13
_atom_site_aniso_U_12
F1 0.1270(13) 0.0311(6) 0.0767(10) -0.0172(6) 0.0855(10) -0.0330(7)
N1 0.119(3) 0.0209(11) 0.0676(18) 0.000 0.0762(19) 0.000
C1 0.0982(19) 0.0276(10) 0.0620(15) -0.0073(9) 0.0663(15) -0.0151(11)
F2 0.0776(9) 0.0304(6) 0.0745(9) -0.0081(5) 0.0672(8) -0.0117(5)
N2 0.125(3) 0.0206(11) 0.127(3) 0.000 0.116(3) 0.000
C2 0.0762(15) 0.0270(9) 0.0602(14) -0.0042(9) 0.0592(13) -0.0052(9)
F3 0.0747(9) 0.0343(6) 0.0844(10) 0.0114(6) 0.0660(9) 0.0041(6)
C3 0.073(2) 0.0223(11) 0.0568(18) 0.000 0.0573(17) 0.000
F4 0.1064(12) 0.0355(6) 0.1297(14) 0.0332(7) 0.1045(12) 0.0277(7)
C4 0.077(2) 0.0203(11) 0.075(2) 0.000 0.070(2) 0.000
C5 0.0785(16) 0.0292(10) 0.0823(17) 0.0057(10) 0.0715(15) 0.0076(10)
C6 0.104(2) 0.0295(10) 0.104(2) 0.0165(12) 0.0943(19) 0.0186(12)
C7 0.133(3) 0.0163(11) 0.063(2) 0.000 0.081(2) 0.000
C8 0.107(2) 0.0231(9) 0.0600(14) -0.0084(9) 0.0710(15) -0.0173(10)
C9 0.0795(16) 0.0236(9) 0.0580(13) -0.0038(8) 0.0595(13) -0.0047(9)
C10 0.076(2) 0.0172(11) 0.0587(18) 0.000 0.0585(18) 0.000
C11 0.071(2) 0.0165(11) 0.081(2) 0.000 0.070(2) 0.000
C12 0.0755(16) 0.0223(9) 0.0897(18) 0.0036(10) 0.0756(16) 0.0003(10)
C13 0.0935(18) 0.0206(9) 0.112(2) 0.0153(11) 0.0958(18) 0.0118(11)
C14 0.107(3) 0.0142(11) 0.128(3) 0.000 0.110(3) 0.000

loop_
_atom_type_symbol
_atom_type_description
_atom_type_scat_dispersion_real
_atom_type_scat_dispersion_imag
_atom_type_scat_source
C C 0.0033 0.0016 'International Tables Vol C Tables 4.2.6.8 and 6.1.1.4'
H H 0.0000 0.0000 'International Tables Vol C Tables 4.2.6.8 and 6.1.1.4'
N N 0.0061 0.0033 'International Tables Vol C Tables 4.2.6.8 and 6.1.1.4'
F F 0.0171 0.0103 'International Tables Vol C Tables 4.2.6.8 and 6.1.1.4'

loop_
_geom_angle_atom_site_label_1
_geom_angle_atom_site_label_2
_geom_angle_atom_site_label_3
_geom_angle
_geom_angle_site_symmetry_1
_geom_angle_site_symmetry_3
C1 N1 C1 116.6(2) . 2
N1 C1 C2 124.0(2) . .
C6 N2 C6 116.6(3) . 2
C3 C2 C1 118.8(2) . .
C2 C3 C2 117.8(2) . 2
C2 C3 C4 121.08(12) . .
C2 C3 C4 121.08(12) 2 .
C5 C4 C5 118.4(3) . 2
C5 C4 C3 120.80(13) . .
C5 C4 C3 120.80(13) 2 .
C4 C5 C6 118.3(2) . .
N2 C6 C5 124.2(3) . .
C8 C7 C8 117.6(2) 2 .
F1 C8 C7 120.31(16) . .
F1 C8 C9 118.1(2) . .
C7 C8 C9 121.6(2) . .
F2 C9 C8 119.19(17) . .
F2 C9 C10 119.89(15) . .
C8 C9 C10 120.92(19) . .
C9 C10 C9 117.4(2) . 2
C9 C10 C11 121.31(11) . .
C9 C10 C11 121.31(11) 2 .
C12 C11 C12 117.2(2) . 2
C12 C11 C10 121.38(12) . .
C12 C11 C10 121.38(12) 2 .
F3 C12 C11 119.94(16) . .
F3 C12 C13 119.0(2) . .
C11 C12 C13 121.1(2) . .
F4 C13 C14 120.42(17) . .
F4 C13 C12 118.2(2) . .
C14 C13 C12 121.4(2) . .
C13 C14 C13 117.9(3) 2 .

loop_
_geom_bond_atom_site_label_1
_geom_bond_atom_site_label_2
_geom_bond_distance
_geom_bond_site_symmetry_2
F1 C8 1.352(2) .
N1 C1 1.330(3) .
N1 C1 1.330(3) 2
C1 C2 1.391(3) .
F2 C9 1.344(2) .
N2 C6 1.324(3) .
N2 C6 1.324(3) 2
C2 C3 1.387(2) .
F3 C12 1.343(3) .
C3 C2 1.387(2) 2
C3 C4 1.493(3) .
F4 C13 1.347(3) .
C4 C5 1.383(3) .
C4 C5 1.383(3) 2
C5 C6 1.397(3) .
C7 C8 1.371(3) 2
C7 C8 1.371(3) .
C8 C9 1.382(3) .
C9 C10 1.383(2) .
C10 C9 1.383(2) 2
C10 C11 1.490(3) .
C11 C12 1.382(3) .
C11 C12 1.382(3) 2
C12 C13 1.386(3) .
C13 C14 1.369(3) .
C14 C13 1.369(3) 2
